data_7050787
loop_
_publ_author_name
'Du, Miao'
'Guo, Ya-Mei'
'Bu, Xian-He'
'Ribas, Joan'
'Monfort, Montserrat'

_publ_section_title
;
 Ferromagnetic coupling in a unique Cu(II) metallacyclophane with
 functionalized diazamesocyclic ligands formed by Cu(II)-directed
 self-assembly: magneto-structural correlations for dichloro-bridged
 Cu(II) dinuclear complexes
;
_journal_issue 5
_journal_name_full 'New Journal of Chemistry'
_journal_page_first 645
_journal_paper_doi 10.1039/b110465a
_journal_volume 26
_journal_year 2002
_chemical_formula_sum 'C22 H34 Cl4 Cu2 N6 O8'
_chemical_formula_weight 779.43
_chemical_name_systematic
; 
? 
;
_space_group_IT_number 14
_symmetry_cell_setting monoclinic
_symmetry_space_group_name_Hall '-P 2yn'
_symmetry_space_group_name_H-M 'P 1 21/n 1'
_atom_sites_solution_hydrogens geom
_atom_sites_solution_primary direct
_atom_sites_solution_secondary difmap
_audit_creation_method SHELXL-97
_cell_angle_alpha 90.00
_cell_angle_beta 90.908(6)
_cell_angle_gamma 90.00
_cell_formula_units_Z 4
_cell_length_a 11.860(4)
_cell_length_b 8.114(3)
_cell_length_c 32.848(10)
_cell_measurement_temperature 293(2)
_cell_volume 3160.6(19)
_computing_cell_refinement 'Bruker SMART'
_computing_data_collection 'Bruker SMART'
_computing_data_reduction 'Bruker SHELXTL'
_computing_molecular_graphics 'Bruker SHELXTL'
_computing_publication_material 'Bruker SHELXTL'
_computing_structure_refinement 'SHELXL-97 (Sheldrick, 1997)'
_computing_structure_solution 'SHELXS-97 (Sheldrick, 1990)'
_diffrn_ambient_temperature 293(2)
_diffrn_measured_fraction_theta_full 0.991
_diffrn_measured_fraction_theta_max 0.991
_diffrn_measurement_device_type 'CCD area detector'
_diffrn_measurement_method 'phi and omega scans'
_diffrn_radiation_monochromator graphite
_diffrn_radiation_source 'fine-focus sealed tube'
_diffrn_radiation_type MoK\a
_diffrn_radiation_wavelength 0.71073
_diffrn_reflns_av_R_equivalents 0.0852
_diffrn_reflns_av_sigmaI/netI 0.1312
_diffrn_reflns_limit_h_max 13
_diffrn_reflns_limit_h_min -14
_diffrn_reflns_limit_k_max 5
_diffrn_reflns_limit_k_min -9
_diffrn_reflns_limit_l_max 39
_diffrn_reflns_limit_l_min -34
_diffrn_reflns_number 12564
_diffrn_reflns_theta_full 25.02
_diffrn_reflns_theta_max 25.02
_diffrn_reflns_theta_min 2.48
_exptl_absorpt_coefficient_mu 1.737
_exptl_absorpt_correction_T_max 0.7806
_exptl_absorpt_correction_T_min 0.6238
_exptl_absorpt_correction_type none
_exptl_crystal_density_diffrn 1.638
_exptl_crystal_density_method 'not measured'
_exptl_crystal_F_000 1592
_exptl_crystal_size_max 0.30
_exptl_crystal_size_mid 0.20
_exptl_crystal_size_min 0.15
_refine_diff_density_max 0.846
_refine_diff_density_min -0.521
_refine_diff_density_rms 0.100
_refine_ls_extinction_method none
_refine_ls_goodness_of_fit_ref 0.972
_refine_ls_hydrogen_treatment mixed
_refine_ls_matrix_type full
_refine_ls_number_parameters 379
_refine_ls_number_reflns 5528
_refine_ls_number_restraints 10
_refine_ls_restrained_S_all 0.979
_refine_ls_R_factor_all 0.1478
_refine_ls_R_factor_gt 0.0611
_refine_ls_shift/su_max 0.106
_refine_ls_shift/su_mean 0.009
_refine_ls_structure_factor_coef Fsqd
_refine_ls_weighting_details 'calc w=1/[\s^2^(Fo^2^)+(0.0800P)^2^+0.0000P] where P=(Fo^2^+2Fc^2^)/3'
_refine_ls_weighting_scheme calc
_refine_ls_wR_factor_gt 0.1362
_refine_ls_wR_factor_ref 0.1673
_reflns_number_gt 2463
_reflns_number_total 5528
_reflns_threshold_expression >2sigma(I)
_cod_data_source_file b110465a.txt
_cod_data_source_block 2
_cod_depositor_comments
;
The following automatic conversions were performed:
'_symmetry_cell_setting' value 'Monoclinic' changed to 'monoclinic'
according to '/home/saulius/struct/CIF-dictionaries/cif_core.dic'
dictionary named 'cif_core.dic' version 2.4.1 from 2010-06-29.

Automatic conversion script
Id: cif_fix_enum 1527 2010-12-29 10:47:43Z saulius 
;
_cod_original_cell_volume 3160.6(17)
_cod_original_sg_symbol_H-M P21/n
_cod_database_code 7050787

loop_
_symmetry_equiv_pos_as_xyz
'x, y, z'
'-x+1/2, y+1/2, -z+1/2'
'-x, -y, -z'
'x-1/2, -y-1/2, z-1/2'

loop_
_atom_site_label
_atom_site_type_symbol
_atom_site_fract_x
_atom_site_fract_y
_atom_site_fract_z
_atom_site_U_iso_or_equiv
_atom_site_adp_type
_atom_site_occupancy
_atom_site_symmetry_multiplicity
_atom_site_calc_flag
_atom_site_refinement_flags
_atom_site_disorder_assembly
_atom_site_disorder_group
Cu1 Cu 0.49986(8) 0.62564(14) 0.12501(3) 0.0486(3) Uani 1 1 d . . .
Cu2 Cu 0.23827(8) 0.75349(13) 0.14906(3) 0.0442(3) Uani 1 1 d . . .
Cl1 Cl 0.33528(17) 0.5282(3) 0.17172(6) 0.0520(6) Uani 1 1 d . . .
Cl2 Cl 0.41709(19) 0.8724(3) 0.11123(7) 0.0601(7) Uani 1 1 d . . .
N1 N 0.6038(6) 0.4295(10) 0.1309(2) 0.054(2) Uani 1 1 d . . .
N2 N 0.6043(6) 0.7077(10) 0.1685(2) 0.063(2) Uani 1 1 d . . .
H2C H 0.5727 0.7954 0.1813 0.076 Uiso 1 1 calc R . .
N3 N 0.4476(6) 0.5029(10) 0.0756(2) 0.0494(18) Uani 1 1 d . . .
N4 N 0.2569(7) 0.8909(9) 0.1987(2) 0.061(2) Uani 1 1 d . . .
H4C H 0.3208 0.8619 0.2126 0.073 Uiso 1 1 calc R . .
N5 N 0.1313(6) 0.9412(8) 0.13618(19) 0.0466(18) Uani 1 1 d . . .
N6 N 0.1521(6) 0.6440(9) 0.10369(19) 0.0450(18) Uani 1 1 d . . .
C1 C 0.7089(9) 0.7602(18) 0.1483(3) 0.095(4) Uani 1 1 d . . .
H1A H 0.6904 0.8383 0.1269 0.114 Uiso 1 1 calc R . .
H1B H 0.7580 0.8151 0.1679 0.114 Uiso 1 1 calc R . .
C2 C 0.7689(11) 0.617(2) 0.1306(4) 0.119(5) Uani 1 1 d . . .
H2A H 0.8226 0.6606 0.1115 0.143 Uiso 1 1 calc R . .
H2B H 0.8127 0.5670 0.1526 0.143 Uiso 1 1 calc R . .
C3 C 0.7096(9) 0.4850(16) 0.1102(3) 0.079(3) Uani 1 1 d . . .
H3A H 0.7600 0.3914 0.1080 0.095 Uiso 1 1 calc R . .
H3B H 0.6901 0.5207 0.0828 0.095 Uiso 1 1 calc R . .
C4 C 0.6232(8) 0.5715(15) 0.1982(3) 0.075(3) Uani 1 1 d . . .
H4A H 0.5641 0.5724 0.2183 0.091 Uiso 1 1 calc R . .
H4B H 0.6949 0.5871 0.2123 0.091 Uiso 1 1 calc R . .
C5 C 0.6230(8) 0.4038(13) 0.1755(3) 0.070(3) Uani 1 1 d . . .
H5A H 0.6947 0.3488 0.1801 0.084 Uiso 1 1 calc R . .
H5B H 0.5640 0.3339 0.1862 0.084 Uiso 1 1 calc R . .
C6 C 0.5503(8) 0.2891(13) 0.1108(3) 0.069(3) Uani 1 1 d . . .
H6A H 0.5023 0.2320 0.1299 0.083 Uiso 1 1 calc R . .
H6B H 0.6076 0.2126 0.1018 0.083 Uiso 1 1 calc R . .
C7 C 0.4805(7) 0.3471(13) 0.0746(3) 0.055(2) Uani 1 1 d . . .
C8 C 0.4468(9) 0.2419(14) 0.0433(3) 0.076(3) Uani 1 1 d . . .
H8A H 0.4696 0.1322 0.0432 0.091 Uiso 1 1 calc R . .
C9 C 0.3797(10) 0.3025(17) 0.0127(3) 0.082(4) Uani 1 1 d . . .
H9A H 0.3557 0.2339 -0.0084 0.099 Uiso 1 1 calc R . .
C10 C 0.3475(8) 0.4647(16) 0.0132(3) 0.072(3) Uani 1 1 d . . .
H10A H 0.3014 0.5072 -0.0074 0.087 Uiso 1 1 calc R . .
C11 C 0.3841(7) 0.5618(14) 0.0441(3) 0.063(3) Uani 1 1 d . . .
H11A H 0.3650 0.6730 0.0439 0.076 Uiso 1 1 calc R . .
C12 C 0.1559(10) 0.8557(14) 0.2235(3) 0.078(3) Uani 1 1 d . . .
H12A H 0.1690 0.8946 0.2511 0.094 Uiso 1 1 calc R . .
H12B H 0.1440 0.7375 0.2246 0.094 Uiso 1 1 calc R . .
C13 C 0.0497(9) 0.9390(13) 0.2057(3) 0.073(3) Uani 1 1 d . . .
H13A H -0.0152 0.8991 0.2204 0.088 Uiso 1 1 calc R . .
H13B H 0.0553 1.0567 0.2105 0.088 Uiso 1 1 calc R . .
C14 C 0.0289(8) 0.9108(12) 0.1606(3) 0.062(3) Uani 1 1 d . . .
H14A H 0.0041 0.7981 0.1564 0.075 Uiso 1 1 calc R . .
H14B H -0.0310 0.9833 0.1512 0.075 Uiso 1 1 calc R . .
C15 C 0.2625(9) 1.0679(12) 0.1859(3) 0.076(3) Uani 1 1 d . . .
H15A H 0.2355 1.1379 0.2076 0.091 Uiso 1 1 calc R . .
H15B H 0.3400 1.0979 0.1805 0.091 Uiso 1 1 calc R . .
C16 C 0.1901(8) 1.0932(11) 0.1477(3) 0.058(3) Uani 1 1 d . . .
H16A H 0.1353 1.1795 0.1525 0.069 Uiso 1 1 calc R . .
H16B H 0.2375 1.1282 0.1255 0.069 Uiso 1 1 calc R . .
C17 C 0.1033(8) 0.9255(10) 0.0919(3) 0.056(3) Uani 1 1 d . . .
H17A H 0.1644 0.9691 0.0759 0.067 Uiso 1 1 calc R . .
H17B H 0.0354 0.9873 0.0854 0.067 Uiso 1 1 calc R . .
C18 C 0.0859(7) 0.7479(12) 0.0826(2) 0.047(2) Uani 1 1 d . . .
C19 C 0.0062(8) 0.6886(15) 0.0548(3) 0.063(3) Uani 1 1 d . . .
H19A H -0.0393 0.7616 0.0402 0.076 Uiso 1 1 calc R . .
C20 C -0.0047(9) 0.5261(16) 0.0493(3) 0.072(3) Uani 1 1 d . . .
H20A H -0.0597 0.4855 0.0315 0.086 Uiso 1 1 calc R . .
C21 C 0.0644(10) 0.4202(14) 0.0698(3) 0.080(3) Uani 1 1 d . . .
H21A H 0.0591 0.3071 0.0655 0.096 Uiso 1 1 calc R . .
C22 C 0.1433(8) 0.4847(13) 0.0972(3) 0.065(3) Uani 1 1 d . . .
H22A H 0.1911 0.4131 0.1113 0.079 Uiso 1 1 calc R . .
Cl3 Cl 0.7925(2) 0.0763(4) 0.03356(10) 0.0705(8) Uani 1 1 d . . .
O1 O 0.8608(14) 0.147(3) 0.0569(9) 0.401(17) Uani 1 1 d . . .
O2 O 0.721(2) 0.176(3) 0.0220(6) 0.386(15) Uani 1 1 d . . .
O3 O 0.8472(12) -0.0150(17) 0.0050(4) 0.212(6) Uani 1 1 d . . .
O4 O 0.7423(18) -0.0243(18) 0.0574(4) 0.276(10) Uani 1 1 d . . .
Cl4 Cl 0.9659(3) 0.4415(4) 0.23103(11) 0.0997(11) Uani 1 1 d D . .
O5 O 0.8821(8) 0.3242(11) 0.2217(4) 0.210(7) Uani 1 1 d D . .
O6 O 0.9355(13) 0.6000(11) 0.2174(5) 0.324(13) Uani 1 1 d D . .
O7 O 1.0725(8) 0.398(2) 0.2145(7) 0.42(2) Uani 1 1 d D . .
O8 O 0.9837(14) 0.449(2) 0.2747(3) 0.48(2) Uani 1 1 d D . .

loop_
_atom_site_aniso_label
_atom_site_aniso_U_11
_atom_site_aniso_U_22
_atom_site_aniso_U_33
_atom_site_aniso_U_23
_atom_site_aniso_U_13
_atom_site_aniso_U_12
Cu1 0.0422(6) 0.0583(7) 0.0451(6) 0.0064(6) -0.0051(5) -0.0022(6)
Cu2 0.0452(6) 0.0426(6) 0.0444(6) 0.0034(5) -0.0088(5) 0.0006(5)
Cl1 0.0477(13) 0.0555(14) 0.0528(13) 0.0218(12) 0.0007(10) 0.0075(12)
Cl2 0.0580(15) 0.0528(14) 0.0695(15) 0.0167(13) 0.0021(12) -0.0038(13)
N1 0.043(4) 0.071(6) 0.048(4) 0.011(4) 0.002(4) 0.014(4)
N2 0.049(5) 0.081(6) 0.059(5) -0.003(5) -0.002(4) -0.005(4)
N3 0.044(4) 0.063(5) 0.041(4) -0.001(4) -0.002(3) -0.004(4)
N4 0.068(5) 0.060(6) 0.054(5) -0.004(4) -0.024(4) -0.003(5)
N5 0.054(5) 0.045(4) 0.040(4) 0.004(4) -0.005(4) -0.004(4)
N6 0.051(4) 0.040(5) 0.043(4) 0.005(4) -0.004(3) -0.003(4)
C1 0.072(8) 0.131(12) 0.082(8) 0.013(8) -0.004(7) -0.048(9)
C2 0.071(9) 0.170(16) 0.118(11) -0.010(11) 0.038(8) -0.020(11)
C3 0.059(7) 0.110(10) 0.068(7) -0.001(7) 0.012(6) 0.005(7)
C4 0.051(6) 0.128(11) 0.046(6) 0.011(7) -0.009(5) 0.012(7)
C5 0.059(6) 0.090(9) 0.059(6) 0.014(6) -0.003(5) 0.018(6)
C6 0.061(6) 0.064(7) 0.082(7) 0.003(6) -0.002(6) -0.002(6)
C7 0.046(6) 0.063(7) 0.056(6) 0.004(6) 0.003(5) -0.007(5)
C8 0.092(8) 0.069(7) 0.067(7) -0.014(7) 0.010(6) -0.011(7)
C9 0.086(8) 0.098(10) 0.063(7) -0.021(7) -0.012(6) -0.039(8)
C10 0.058(7) 0.110(10) 0.048(6) -0.007(7) -0.011(5) -0.011(7)
C11 0.049(6) 0.092(8) 0.048(6) 0.002(6) -0.008(5) 0.003(6)
C12 0.115(10) 0.080(8) 0.041(6) -0.009(6) -0.001(6) -0.005(8)
C13 0.089(8) 0.067(7) 0.064(7) -0.001(6) 0.024(6) 0.003(6)
C14 0.058(6) 0.070(7) 0.059(6) -0.003(5) 0.009(5) 0.003(5)
C15 0.080(8) 0.063(7) 0.083(8) -0.015(6) -0.007(6) -0.017(6)
C16 0.067(6) 0.044(6) 0.062(6) 0.001(5) -0.004(5) 0.002(5)
C17 0.068(6) 0.046(6) 0.053(6) 0.010(5) -0.012(5) 0.011(5)
C18 0.049(5) 0.061(6) 0.029(4) 0.014(5) 0.004(4) 0.007(5)
C19 0.061(7) 0.085(8) 0.044(6) -0.005(6) -0.009(5) -0.001(6)
C20 0.077(8) 0.095(9) 0.042(6) -0.005(7) -0.008(5) -0.032(8)
C21 0.103(9) 0.068(8) 0.069(7) -0.012(6) -0.006(7) -0.030(7)
C22 0.069(7) 0.048(6) 0.079(7) 0.007(6) -0.011(6) -0.009(6)
Cl3 0.0517(16) 0.0659(18) 0.094(2) -0.0007(17) -0.0054(15) 0.0048(14)
O1 0.178(14) 0.33(3) 0.69(4) -0.33(3) -0.06(2) -0.039(16)
O2 0.37(3) 0.44(3) 0.35(2) 0.15(2) 0.00(2) 0.30(3)
O3 0.259(14) 0.208(13) 0.174(10) 0.029(10) 0.115(10) 0.118(12)
O4 0.49(3) 0.163(13) 0.179(12) 0.010(10) 0.198(16) -0.081(16)
Cl4 0.077(2) 0.087(2) 0.134(3) 0.046(2) -0.045(2) -0.0081(19)
O5 0.129(8) 0.169(11) 0.329(16) 0.110(11) -0.136(10) -0.066(8)
O6 0.285(19) 0.195(15) 0.48(3) 0.155(17) -0.26(2) -0.101(14)
O7 0.137(14) 0.40(3) 0.74(5) -0.38(3) 0.02(2) -0.062(16)
O8 0.36(3) 0.68(5) 0.40(3) 0.34(3) -0.30(2) -0.32(3)

loop_
_atom_type_symbol
_atom_type_description
_atom_type_scat_dispersion_real
_atom_type_scat_dispersion_imag
_atom_type_scat_source
C C 0.0033 0.0016 'International Tables Vol C Tables 4.2.6.8 and 6.1.1.4'
H H 0.0000 0.0000 'International Tables Vol C Tables 4.2.6.8 and 6.1.1.4'
N N 0.0061 0.0033 'International Tables Vol C Tables 4.2.6.8 and 6.1.1.4'
O O 0.0106 0.0060 'International Tables Vol C Tables 4.2.6.8 and 6.1.1.4'
Cl Cl 0.1484 0.1585 'International Tables Vol C Tables 4.2.6.8 and 6.1.1.4'
Cu Cu 0.3201 1.2651 'International Tables Vol C Tables 4.2.6.8 and 6.1.1.4'

loop_
_geom_angle_atom_site_label_1
_geom_angle_atom_site_label_2
_geom_angle_atom_site_label_3
_geom_angle
_geom_angle_site_symmetry_1
_geom_angle_site_symmetry_3
_geom_angle_publ_flag
N2 Cu1 N3 158.9(3) . . ?
N2 Cu1 N1 79.8(3) . . ?
N3 Cu1 N1 82.3(3) . . ?
N2 Cu1 Cl2 96.3(3) . . ?
N3 Cu1 Cl2 98.6(2) . . ?
N1 Cu1 Cl2 166.9(2) . . ?
N2 Cu1 Cl1 98.1(2) . . ?
N3 Cu1 Cl1 95.8(2) . . ?
N1 Cu1 Cl1 99.5(2) . . ?
Cl2 Cu1 Cl1 93.39(8) . . ?
N4 Cu2 N6 155.5(3) . . ?
N4 Cu2 N5 79.1(3) . . ?
N6 Cu2 N5 82.4(3) . . ?
N4 Cu2 Cl1 97.6(2) . . ?
N6 Cu2 Cl1 97.8(2) . . ?
N5 Cu2 Cl1 169.8(2) . . ?
N4 Cu2 Cl2 95.8(2) . . ?
N6 Cu2 Cl2 102.4(2) . . ?
N5 Cu2 Cl2 97.5(2) . . ?
Cl1 Cu2 Cl2 92.39(8) . . ?
Cu2 Cl1 Cu1 86.76(8) . . ?
Cu1 Cl2 Cu2 86.11(8) . . ?
C6 N1 C3 112.9(8) . . ?
C6 N1 C5 113.2(8) . . ?
C3 N1 C5 111.7(7) . . ?
C6 N1 Cu1 108.2(5) . . ?
C3 N1 Cu1 103.5(6) . . ?
C5 N1 Cu1 106.7(6) . . ?
C1 N2 C4 112.9(8) . . ?
C1 N2 Cu1 106.9(6) . . ?
C4 N2 Cu1 107.9(6) . . ?
C7 N3 C11 118.6(8) . . ?
C7 N3 Cu1 114.2(6) . . ?
C11 N3 Cu1 127.3(7) . . ?
C12 N4 C15 112.2(8) . . ?
C12 N4 Cu2 105.2(6) . . ?
C15 N4 Cu2 108.2(5) . . ?
C16 N5 C14 113.0(7) . . ?
C16 N5 C17 114.9(7) . . ?
C14 N5 C17 109.9(7) . . ?
C16 N5 Cu2 106.6(5) . . ?
C14 N5 Cu2 106.1(5) . . ?
C17 N5 Cu2 105.6(5) . . ?
C22 N6 C18 119.4(8) . . ?
C22 N6 Cu2 126.6(6) . . ?
C18 N6 Cu2 113.3(6) . . ?
C2 C1 N2 111.1(10) . . ?
C3 C2 C1 122.0(11) . . ?
C2 C3 N1 114.6(9) . . ?
N2 C4 C5 109.8(7) . . ?
N1 C5 C4 110.3(8) . . ?
N1 C6 C7 110.0(8) . . ?
N3 C7 C8 121.6(9) . . ?
N3 C7 C6 115.8(9) . . ?
C8 C7 C6 122.5(10) . . ?
C9 C8 C7 118.7(11) . . ?
C8 C9 C10 119.8(10) . . ?
C11 C10 C9 118.9(10) . . ?
C10 C11 N3 122.3(10) . . ?
N4 C12 C13 111.7(8) . . ?
C14 C13 C12 115.1(8) . . ?
N5 C14 C13 112.4(7) . . ?
C16 C15 N4 109.5(7) . . ?
N5 C16 C15 111.0(7) . . ?
N5 C17 C18 108.2(7) . . ?
N6 C18 C19 120.7(9) . . ?
N6 C18 C17 115.1(7) . . ?
C19 C18 C17 124.2(9) . . ?
C20 C19 C18 119.6(10) . . ?
C19 C20 C21 120.0(10) . . ?
C20 C21 C22 118.5(10) . . ?
N6 C22 C21 121.8(10) . . ?
O2 Cl3 O1 108.8(16) . . ?
O2 Cl3 O4 106.6(15) . . ?
O1 Cl3 O4 102.9(16) . . ?
O2 Cl3 O3 118.5(12) . . ?
O1 Cl3 O3 111.1(11) . . ?
O4 Cl3 O3 107.7(9) . . ?
O5 Cl4 O6 111.9(5) . . ?
O5 Cl4 O7 112.1(7) . . ?
O6 Cl4 O7 109.2(8) . . ?
O5 Cl4 O8 109.7(6) . . ?
O6 Cl4 O8 108.0(8) . . ?
O7 Cl4 O8 105.8(7) . . ?

loop_
_geom_bond_atom_site_label_1
_geom_bond_atom_site_label_2
_geom_bond_distance
_geom_bond_site_symmetry_2
_geom_bond_publ_flag
Cu1 N2 1.991(7) . ?
Cu1 N3 1.996(7) . ?
Cu1 N1 2.020(7) . ?
Cu1 Cl2 2.273(3) . ?
Cu1 Cl1 2.624(2) . ?
Cu2 N4 1.986(7) . ?
Cu2 N6 2.001(6) . ?
Cu2 N5 2.022(7) . ?
Cu2 Cl1 2.279(2) . ?
Cu2 Cl2 2.656(3) . ?
N1 C6 1.457(11) . ?
N1 C3 1.506(12) . ?
N1 C5 1.495(10) . ?
N2 C1 1.479(12) . ?
N2 C4 1.487(11) . ?
N3 C7 1.324(12) . ?
N3 C11 1.355(10) . ?
N4 C12 1.486(12) . ?
N4 C15 1.498(11) . ?
N5 C16 1.463(10) . ?
N5 C14 1.487(10) . ?
N5 C17 1.491(10) . ?
N6 C22 1.315(11) . ?
N6 C18 1.338(10) . ?
C1 C2 1.487(17) . ?
C2 C3 1.440(16) . ?
C4 C5 1.551(13) . ?
C6 C7 1.514(12) . ?
C7 C8 1.389(12) . ?
C8 C9 1.363(14) . ?
C9 C10 1.370(15) . ?
C10 C11 1.352(12) . ?
C12 C13 1.536(13) . ?
C13 C14 1.515(12) . ?
C15 C16 1.525(12) . ?
C17 C18 1.488(12) . ?
C18 C19 1.388(11) . ?
C19 C20 1.338(14) . ?
C20 C21 1.358(14) . ?
C21 C22 1.390(12) . ?
Cl3 O2 1.226(13) . ?
Cl3 O1 1.246(16) . ?
Cl3 O4 1.283(12) . ?
Cl3 O3 1.366(11) . ?
Cl4 O5 1.407(6) . ?
Cl4 O6 1.407(8) . ?
Cl4 O7 1.430(8) . ?
Cl4 O8 1.449(8) . ?

loop_
_geom_torsion_atom_site_label_1
_geom_torsion_atom_site_label_2
_geom_torsion_atom_site_label_3
_geom_torsion_atom_site_label_4
_geom_torsion
_geom_torsion_site_symmetry_1
_geom_torsion_site_symmetry_2
_geom_torsion_site_symmetry_3
_geom_torsion_site_symmetry_4
_geom_torsion_publ_flag
N4 Cu2 Cl1 Cu1 -104.3(2) . . . . ?
N6 Cu2 Cl1 Cu1 94.8(2) . . . . ?
N5 Cu2 Cl1 Cu1 -174.7(11) . . . . ?
Cl2 Cu2 Cl1 Cu1 -8.13(8) . . . . ?
N2 Cu1 Cl1 Cu2 106.4(3) . . . . ?
N3 Cu1 Cl1 Cu2 -89.5(2) . . . . ?
N1 Cu1 Cl1 Cu2 -172.6(2) . . . . ?
Cl2 Cu1 Cl1 Cu2 9.53(9) . . . . ?
N2 Cu1 Cl2 Cu2 -106.7(2) . . . . ?
N3 Cu1 Cl2 Cu2 88.2(2) . . . . ?
N1 Cu1 Cl2 Cu2 -179(44) . . . . ?
Cl1 Cu1 Cl2 Cu2 -8.17(8) . . . . ?
N4 Cu2 Cl2 Cu1 107.3(2) . . . . ?
N6 Cu2 Cl2 Cu1 -89.2(2) . . . . ?
N5 Cu2 Cl2 Cu1 -172.97(19) . . . . ?
Cl1 Cu2 Cl2 Cu1 9.41(9) . . . . ?
N2 Cu1 N1 C6 165.0(6) . . . . ?
N3 Cu1 N1 C6 -26.3(6) . . . . ?
Cl2 Cu1 N1 C6 -121.1(10) . . . . ?
Cl1 Cu1 N1 C6 68.4(6) . . . . ?
N2 Cu1 N1 C3 -75.0(6) . . . . ?
N3 Cu1 N1 C3 93.8(6) . . . . ?
Cl2 Cu1 N1 C3 -1.1(14) . . . . ?
Cl1 Cu1 N1 C3 -171.6(5) . . . . ?
N2 Cu1 N1 C5 42.9(6) . . . . ?
N3 Cu1 N1 C5 -148.3(6) . . . . ?
Cl2 Cu1 N1 C5 116.8(10) . . . . ?
Cl1 Cu1 N1 C5 -53.7(6) . . . . ?
N3 Cu1 N2 C1 45.7(13) . . . . ?
N1 Cu1 N2 C1 78.1(8) . . . . ?
Cl2 Cu1 N2 C1 -89.2(7) . . . . ?
Cl1 Cu1 N2 C1 176.4(7) . . . . ?
N3 Cu1 N2 C4 -76.0(11) . . . . ?
N1 Cu1 N2 C4 -43.6(6) . . . . ?
Cl2 Cu1 N2 C4 149.1(6) . . . . ?
Cl1 Cu1 N2 C4 54.7(6) . . . . ?
N2 Cu1 N3 C7 46.9(12) . . . . ?
N1 Cu1 N3 C7 14.7(6) . . . . ?
Cl2 Cu1 N3 C7 -178.5(6) . . . . ?
Cl1 Cu1 N3 C7 -84.1(6) . . . . ?
N2 Cu1 N3 C11 -133.1(9) . . . . ?
N1 Cu1 N3 C11 -165.3(7) . . . . ?
Cl2 Cu1 N3 C11 1.5(7) . . . . ?
Cl1 Cu1 N3 C11 95.8(7) . . . . ?
N6 Cu2 N4 C12 36.4(11) . . . . ?
N5 Cu2 N4 C12 77.9(6) . . . . ?
Cl1 Cu2 N4 C12 -92.3(6) . . . . ?
Cl2 Cu2 N4 C12 174.4(6) . . . . ?
N6 Cu2 N4 C15 -83.7(10) . . . . ?
N5 Cu2 N4 C15 -42.2(6) . . . . ?
Cl1 Cu2 N4 C15 147.6(6) . . . . ?
Cl2 Cu2 N4 C15 54.4(6) . . . . ?
N4 Cu2 N5 C16 43.9(6) . . . . ?
N6 Cu2 N5 C16 -152.1(6) . . . . ?
Cl1 Cu2 N5 C16 115.9(11) . . . . ?
Cl2 Cu2 N5 C16 -50.5(5) . . . . ?
N4 Cu2 N5 C14 -76.7(5) . . . . ?
N6 Cu2 N5 C14 87.2(5) . . . . ?
Cl1 Cu2 N5 C14 -4.7(15) . . . . ?
Cl2 Cu2 N5 C14 -171.2(5) . . . . ?
N4 Cu2 N5 C17 166.6(6) . . . . ?
N6 Cu2 N5 C17 -29.5(5) . . . . ?
Cl1 Cu2 N5 C17 -121.4(11) . . . . ?
Cl2 Cu2 N5 C17 72.1(5) . . . . ?
N4 Cu2 N6 C22 -117.0(9) . . . . ?
N5 Cu2 N6 C22 -158.0(8) . . . . ?
Cl1 Cu2 N6 C22 11.7(8) . . . . ?
Cl2 Cu2 N6 C22 105.9(8) . . . . ?
N4 Cu2 N6 C18 52.8(10) . . . . ?
N5 Cu2 N6 C18 11.9(6) . . . . ?
Cl1 Cu2 N6 C18 -178.5(5) . . . . ?
Cl2 Cu2 N6 C18 -84.2(6) . . . . ?
C4 N2 C1 C2 51.5(12) . . . . ?
Cu1 N2 C1 C2 -66.9(11) . . . . ?
N2 C1 C2 C3 40.5(17) . . . . ?
C1 C2 C3 N1 -42.4(17) . . . . ?
C6 N1 C3 C2 -176.2(10) . . . . ?
C5 N1 C3 C2 -47.3(13) . . . . ?
Cu1 N1 C3 C2 67.1(11) . . . . ?
C1 N2 C4 C5 -83.4(10) . . . . ?
Cu1 N2 C4 C5 34.5(9) . . . . ?
C6 N1 C5 C4 -152.4(8) . . . . ?
C3 N1 C5 C4 78.9(10) . . . . ?
Cu1 N1 C5 C4 -33.5(9) . . . . ?
N2 C4 C5 N1 -0.1(11) . . . . ?
C3 N1 C6 C7 -81.3(10) . . . . ?
C5 N1 C6 C7 150.7(8) . . . . ?
Cu1 N1 C6 C7 32.6(9) . . . . ?
C11 N3 C7 C8 -3.2(13) . . . . ?
Cu1 N3 C7 C8 176.8(7) . . . . ?
C11 N3 C7 C6 -179.5(8) . . . . ?
Cu1 N3 C7 C6 0.5(10) . . . . ?
N1 C6 C7 N3 -22.7(11) . . . . ?
N1 C6 C7 C8 161.1(9) . . . . ?
N3 C7 C8 C9 1.0(15) . . . . ?
C6 C7 C8 C9 177.0(9) . . . . ?
C7 C8 C9 C10 0.5(16) . . . . ?
C8 C9 C10 C11 0.4(17) . . . . ?
C9 C10 C11 N3 -2.8(15) . . . . ?
C7 N3 C11 C10 4.2(13) . . . . ?
Cu1 N3 C11 C10 -175.8(7) . . . . ?
C15 N4 C12 C13 43.1(10) . . . . ?
Cu2 N4 C12 C13 -74.3(9) . . . . ?
N4 C12 C13 C14 49.8(12) . . . . ?
C16 N5 C14 C13 -45.4(10) . . . . ?
C17 N5 C14 C13 -175.2(7) . . . . ?
Cu2 N5 C14 C13 71.1(8) . . . . ?
C12 C13 C14 N5 -48.4(12) . . . . ?
C12 N4 C15 C16 -83.6(9) . . . . ?
Cu2 N4 C15 C16 32.0(10) . . . . ?
C14 N5 C16 C15 79.7(9) . . . . ?
C17 N5 C16 C15 -153.0(8) . . . . ?
Cu2 N5 C16 C15 -36.4(9) . . . . ?
N4 C15 C16 N5 3.5(11) . . . . ?
C16 N5 C17 C18 158.7(7) . . . . ?
C14 N5 C17 C18 -72.6(9) . . . . ?
Cu2 N5 C17 C18 41.5(8) . . . . ?
C22 N6 C18 C19 1.9(13) . . . . ?
Cu2 N6 C18 C19 -168.8(6) . . . . ?
C22 N6 C18 C17 -179.4(8) . . . . ?
Cu2 N6 C18 C17 9.9(9) . . . . ?
N5 C17 C18 N6 -35.1(10) . . . . ?
N5 C17 C18 C19 143.6(8) . . . . ?
N6 C18 C19 C20 0.3(14) . . . . ?
C17 C18 C19 C20 -178.3(9) . . . . ?
C18 C19 C20 C21 -2.2(16) . . . . ?
C19 C20 C21 C22 2.0(16) . . . . ?
C18 N6 C22 C21 -2.1(14) . . . . ?
Cu2 N6 C22 C21 167.2(7) . . . . ?
C20 C21 C22 N6 0.2(16) . . . . ?
